data_7704559
loop_
_publ_author_name
'Watanabe, Lara K.'
'Wrixon, Justin D.'
'Ahmed, Zeinab S.'
'Hayward, John J.'
'Abbasi, Parisa'
'Pilkington, Melanie'
'Macdonald, Charles L. B.'
'Rawson, Jeremy M.'

_publ_section_title
;
 Oxidative addition of tetrathiocins to palladium(0) and platinum(0): a
 route to dithiolate coordination complexes.
;
_journal_issue 26
_journal_name_full 'Dalton transactions (Cambridge, England : 2003)'
_journal_page_first 9086
_journal_page_last 9093
_journal_paper_doi 10.1039/d0dt01678k
_journal_volume 49
_journal_year 2020
_chemical_formula_moiety 'C35 H32 N2 O P2 Pd S2, C H2 Cl2'
_chemical_formula_sum 'C36 H34 Cl2 N2 O P2 Pd S2'
_chemical_formula_weight 814.01
_space_group_crystal_system monoclinic
_space_group_IT_number 14
_space_group_name_Hall '-P 2ybc'
_space_group_name_H-M_alt 'P 1 21/c 1'
_atom_sites_solution_hydrogens geom
_atom_sites_solution_primary direct
_atom_sites_solution_secondary difmap
_audit_creation_method SHELXL-2017/1
_audit_update_record
;
2019-12-13 deposited with the CCDC.	2020-05-25 downloaded from the CCDC.
;
_cell_angle_alpha 90
_cell_angle_beta 106.2705(15)
_cell_angle_gamma 90
_cell_formula_units_Z 8
_cell_length_a 14.1330(5)
_cell_length_b 24.2766(10)
_cell_length_c 22.0469(9)
_cell_measurement_reflns_used 9685
_cell_measurement_temperature 173(2)
_cell_measurement_theta_max 28.25
_cell_measurement_theta_min 2.95
_cell_volume 7261.4(5)
_computing_cell_refinement 'Bruker SAINT'
_computing_data_collection 'Bruker APEX2'
_computing_data_reduction 'Bruker SAINT'
_computing_molecular_graphics 'Bruker SHELXTL'
_computing_publication_material 'Bruker SHELXTL'
_computing_structure_refinement 'SHELXL-2017/1 (Sheldrick, 2017)'
_computing_structure_solution 'SHELXS-97 (Sheldrick 2008)'
_diffrn_ambient_temperature 173(2)
_diffrn_measured_fraction_theta_full 0.998
_diffrn_measured_fraction_theta_max 0.997
_diffrn_measurement_device_type 'Bruker APEX II CCD'
_diffrn_measurement_method 'phi and omega scans'
_diffrn_radiation_type MoK\a
_diffrn_radiation_wavelength 0.71073
_diffrn_reflns_av_R_equivalents 0.0641
_diffrn_reflns_av_unetI/netI 0.0362
_diffrn_reflns_Laue_measured_fraction_full 0.998
_diffrn_reflns_Laue_measured_fraction_max 0.997
_diffrn_reflns_limit_h_max 18
_diffrn_reflns_limit_h_min -18
_diffrn_reflns_limit_k_max 32
_diffrn_reflns_limit_k_min -32
_diffrn_reflns_limit_l_max 29
_diffrn_reflns_limit_l_min -29
_diffrn_reflns_number 135287
_diffrn_reflns_point_group_measured_fraction_full 0.998
_diffrn_reflns_point_group_measured_fraction_max 0.997
_diffrn_reflns_theta_full 25.242
_diffrn_reflns_theta_max 28.312
_diffrn_reflns_theta_min 2.931
_diffrn_source 'sealed tube'
_exptl_absorpt_coefficient_mu 0.893
_exptl_absorpt_correction_T_max 0.7457
_exptl_absorpt_correction_T_min 0.6577
_exptl_absorpt_correction_type empirical
_exptl_absorpt_process_details SADABS
_exptl_crystal_colour pink
_exptl_crystal_density_diffrn 1.489
_exptl_crystal_description plate
_exptl_crystal_F_000 3312
_exptl_crystal_size_max 0.511
_exptl_crystal_size_mid 0.200
_exptl_crystal_size_min 0.062
_refine_diff_density_max 1.293
_refine_diff_density_min -1.505
_refine_diff_density_rms 0.104
_refine_ls_extinction_method none
_refine_ls_goodness_of_fit_ref 1.054
_refine_ls_hydrogen_treatment constr
_refine_ls_matrix_type full
_refine_ls_number_parameters 845
_refine_ls_number_reflns 18020
_refine_ls_number_restraints 19
_refine_ls_restrained_S_all 1.054
_refine_ls_R_factor_all 0.0661
_refine_ls_R_factor_gt 0.0408
_refine_ls_shift/su_max 0.003
_refine_ls_shift/su_mean 0.000
_refine_ls_structure_factor_coef Fsqd
_refine_ls_weighting_details 'w=1/[\s^2^(Fo^2^)+(0.0245P)^2^+23.4555P] where P=(Fo^2^+2Fc^2^)/3'
_refine_ls_weighting_scheme calc
_refine_ls_wR_factor_gt 0.0837
_refine_ls_wR_factor_ref 0.1001
_reflns_Friedel_coverage 0.000
_reflns_number_gt 13907
_reflns_number_total 18020
_reflns_threshold_expression 'I > 2\s(I)'
_cod_data_source_file d0dt01678k2.cif
_cod_data_source_block JW019
_cod_depositor_comments 'Adding full bibliography for 7704546--7704563.cif.'
_cod_original_sg_symbol_H-M 'P 21/c'
_cod_database_code 7704559
_shelx_shelxl_version_number 2017/1
_shelx_space_group_comment
;
The symmetry employed for this shelxl refinement is uniquely defined
by the following loop, which should always be used as a source of
symmetry information in preference to the above space-group names.
They are only intended as comments.
;
_shelx_estimated_absorpt_t_min 0.658
_shelx_estimated_absorpt_t_max 0.947

loop_
_space_group_symop_operation_xyz
'x, y, z'
'-x, y+1/2, -z+1/2'
'-x, -y, -z'
'x, -y-1/2, z-1/2'

loop_
_atom_site_label
_atom_site_type_symbol
_atom_site_fract_x
_atom_site_fract_y
_atom_site_fract_z
_atom_site_U_iso_or_equiv
_atom_site_adp_type
_atom_site_occupancy
_atom_site_site_symmetry_order
_atom_site_calc_flag
_atom_site_refinement_flags_posn
_atom_site_refinement_flags_adp
_atom_site_refinement_flags_occupancy
_atom_site_disorder_assembly
_atom_site_disorder_group
Pd1 Pd 0.46145(2) 0.80366(2) 0.09490(2) 0.01556(5) Uani 1 1 d . . . . .
S1 S 0.53164(5) 0.84039(3) 0.02156(3) 0.01912(15) Uani 1 1 d . . . . .
P1 P 0.33371(6) 0.77119(3) 0.01558(4) 0.01776(15) Uani 1 1 d . . . . .
N1 N 0.8572(2) 0.95363(12) 0.05188(13) 0.0243(6) Uani 1 1 d . . . . .
O1 O 1.00327(19) 0.99664(12) 0.10570(14) 0.0391(7) Uani 1 1 d . . . . .
S2 S 0.59307(5) 0.83650(3) 0.17421(3) 0.01941(15) Uani 1 1 d . . . . .
P2 P 0.37683(6) 0.76893(3) 0.16092(4) 0.01691(15) Uani 1 1 d . . . . .
N2 N 0.90045(19) 0.95225(12) 0.15647(13) 0.0246(6) Uani 1 1 d . . . . .
C11 C 0.3615(3) 0.71026(13) -0.02397(16) 0.0262(7) Uani 1 1 d . . . . .
C12 C 0.4593(3) 0.69856(16) -0.0205(2) 0.0374(9) Uani 1 1 d . . . . .
H12 H 0.510327 0.721356 0.004195 0.045 Uiso 1 1 calc R U . . .
C13 C 0.4830(4) 0.65376(18) -0.0528(2) 0.0537(13) Uani 1 1 d . . . . .
H13 H 0.549996 0.645525 -0.049401 0.064 Uiso 1 1 calc R U . . .
C14 C 0.4089(5) 0.62134(19) -0.0898(2) 0.0648(16) Uani 1 1 d . . . . .
H14 H 0.424717 0.591399 -0.112976 0.078 Uiso 1 1 calc R U . . .
C15 C 0.3113(5) 0.63248(19) -0.0933(2) 0.0595(15) Uani 1 1 d . . . . .
H15 H 0.260467 0.609852 -0.118513 0.071 Uiso 1 1 calc R U . . .
C16 C 0.2871(3) 0.67661(16) -0.06001(18) 0.0387(9) Uani 1 1 d . . . . .
H16 H 0.220189 0.683673 -0.061932 0.046 Uiso 1 1 calc R U . . .
C21 C 0.2803(2) 0.82124(13) -0.04618(15) 0.0216(6) Uani 1 1 d . . . . .
C22 C 0.2384(3) 0.80676(17) -0.10896(17) 0.0341(8) Uani 1 1 d . . . . .
H22 H 0.237597 0.769298 -0.121538 0.041 Uiso 1 1 calc R U . . .
C23 C 0.1977(3) 0.8470(2) -0.15333(19) 0.0466(11) Uani 1 1 d . . . . .
H23 H 0.169157 0.837122 -0.196269 0.056 Uiso 1 1 calc R U . . .
C24 C 0.1986(3) 0.90147(19) -0.1350(2) 0.0455(11) Uani 1 1 d . . . . .
H24 H 0.169394 0.928843 -0.165290 0.055 Uiso 1 1 calc R U . . .
C25 C 0.2417(3) 0.91626(17) -0.0732(2) 0.0398(9) Uani 1 1 d . . . . .
H25 H 0.243752 0.953891 -0.061077 0.048 Uiso 1 1 calc R U . . .
C26 C 0.2821(3) 0.87622(15) -0.02847(18) 0.0296(7) Uani 1 1 d . . . . .
H26 H 0.310964 0.886439 0.014324 0.036 Uiso 1 1 calc R U . . .
C31 C 0.3110(2) 0.82189(13) 0.19063(14) 0.0193(6) Uani 1 1 d . . . . .
C32 C 0.2086(2) 0.82250(15) 0.17837(17) 0.0294(8) Uani 1 1 d . . . . .
H32 H 0.170417 0.793319 0.155009 0.035 Uiso 1 1 calc R U . . .
C33 C 0.1624(3) 0.86546(17) 0.2001(2) 0.0363(9) Uani 1 1 d . . . . .
H33 H 0.092646 0.865657 0.191394 0.044 Uiso 1 1 calc R U . . .
C34 C 0.2173(3) 0.90816(16) 0.23449(19) 0.0337(8) Uani 1 1 d . . . . .
H34 H 0.185259 0.937751 0.248923 0.040 Uiso 1 1 calc R U . . .
C35 C 0.3187(3) 0.90746(15) 0.24766(18) 0.0333(8) Uani 1 1 d . . . . .
H35 H 0.356693 0.936117 0.272193 0.040 Uiso 1 1 calc R U . . .
C36 C 0.3648(3) 0.86525(14) 0.22526(17) 0.0272(7) Uani 1 1 d . . . . .
H36 H 0.434483 0.865703 0.233568 0.033 Uiso 1 1 calc R U . . .
C41 C 0.4413(2) 0.72811(13) 0.22888(16) 0.0242(7) Uani 1 1 d . . . . .
C42 C 0.4073(3) 0.7229(2) 0.2818(2) 0.0466(11) Uani 1 1 d . . . . .
H42 H 0.349836 0.742246 0.283776 0.056 Uiso 1 1 calc R U . . .
C43 C 0.4570(4) 0.6896(2) 0.3319(2) 0.0581(14) Uani 1 1 d . . . . .
H43 H 0.433499 0.686570 0.368169 0.070 Uiso 1 1 calc R U . . .
C44 C 0.5393(3) 0.66131(19) 0.3295(2) 0.0489(11) Uani 1 1 d . . . . .
H44 H 0.571155 0.637516 0.363261 0.059 Uiso 1 1 calc R U . . .
C45 C 0.5762(4) 0.66708(19) 0.2784(2) 0.0521(12) Uani 1 1 d . . . . .
H45 H 0.634559 0.648172 0.277233 0.063 Uiso 1 1 calc R U . . .
C46 C 0.5276(3) 0.70076(16) 0.22835(19) 0.0390(9) Uani 1 1 d . . . . .
H46 H 0.553620 0.705183 0.193320 0.047 Uiso 1 1 calc R U . . .
C47 C 0.2812(2) 0.72327(13) 0.11340(15) 0.0228(6) Uani 1 1 d . . . . .
H47A H 0.310535 0.687508 0.106859 0.027 Uiso 1 1 calc R U . . .
H47B H 0.230337 0.716353 0.135562 0.027 Uiso 1 1 calc R U . . .
C48 C 0.2345(2) 0.75093(14) 0.04969(15) 0.0240(7) Uani 1 1 d . . . . .
H48A H 0.196502 0.783767 0.055590 0.029 Uiso 1 1 calc R U . . .
H48B H 0.189009 0.725035 0.021038 0.029 Uiso 1 1 calc R U . . .
C51 C 0.6391(2) 0.87290(12) 0.06700(14) 0.0172(6) Uani 1 1 d . . . . .
C52 C 0.6665(2) 0.87158(12) 0.13316(15) 0.0185(6) Uani 1 1 d . . . . .
C53 C 0.7541(2) 0.89748(13) 0.16840(15) 0.0200(6) Uani 1 1 d . . . . .
H53 H 0.772971 0.896949 0.213280 0.024 Uiso 1 1 calc R U . . .
C54 C 0.8115(2) 0.92356(13) 0.13586(15) 0.0205(6) Uani 1 1 d . . . . .
C55 C 0.7841(2) 0.92456(13) 0.06956(15) 0.0195(6) Uani 1 1 d . . . . .
C56 C 0.6984(2) 0.90036(13) 0.03450(15) 0.0194(6) Uani 1 1 d . . . . .
H56 H 0.679539 0.902036 -0.010346 0.023 Uiso 1 1 calc R U . . .
C57 C 0.9290(2) 0.97079(15) 0.10486(17) 0.0272(7) Uani 1 1 d . . . . .
C58 C 0.9535(3) 0.96419(16) 0.22138(17) 0.0306(8) Uani 1 1 d . . . . .
H58A H 1.010773 0.987289 0.222408 0.046 Uiso 1 1 calc R U . . .
H58B H 0.975604 0.929664 0.243917 0.046 Uiso 1 1 calc R U . . .
H58C H 0.909959 0.983727 0.241783 0.046 Uiso 1 1 calc R U . . .
C59 C 0.8584(3) 0.96571(17) -0.01235(18) 0.0339(8) Uani 1 1 d . . . . .
H59A H 0.815288 0.997210 -0.028354 0.051 Uiso 1 1 calc R U . . .
H59B H 0.834904 0.933525 -0.039173 0.051 Uiso 1 1 calc R U . . .
H59C H 0.925822 0.974541 -0.012898 0.051 Uiso 1 1 calc R U . . .
Pd2 Pd 0.95108(2) 0.66912(2) 0.10605(2) 0.01651(6) Uani 1 1 d . . . . .
O2 O 1.50924(19) 0.48263(12) 0.15275(15) 0.0436(7) Uani 1 1 d . . . . .
S3 S 1.04522(6) 0.64499(3) 0.04012(4) 0.02021(15) Uani 1 1 d . . . . .
P3 P 0.85321(6) 0.72442(3) 0.03189(4) 0.01861(16) Uani 1 1 d . . . . .
N3 N 1.3738(2) 0.53000(13) 0.09046(15) 0.0307(7) Uani 1 1 d . . . . .
P4 P 0.85136(6) 0.69274(3) 0.16672(4) 0.01867(15) Uani 1 1 d . . . . .
S4 S 1.05326(6) 0.61782(4) 0.18520(4) 0.02725(18) Uani 1 1 d . . . . .
N4 N 1.3832(2) 0.51691(13) 0.19085(14) 0.0326(7) Uani 1 1 d . . . . .
C61 C 0.9207(2) 0.77841(13) 0.00470(16) 0.0229(6) Uani 1 1 d . . . . .
C62 C 0.9623(3) 0.82116(15) 0.0452(2) 0.0337(8) Uani 1 1 d . . . . .
H62 H 0.951994 0.823301 0.085939 0.040 Uiso 1 1 calc R U . . .
C63 C 1.0187(3) 0.86072(17) 0.0263(3) 0.0477(11) Uani 1 1 d . . . . .
H63 H 1.046732 0.890078 0.054014 0.057 Uiso 1 1 calc R U . . .
C64 C 1.0344(3) 0.8577(2) -0.0323(3) 0.0541(14) Uani 1 1 d . . . . .
H64 H 1.071241 0.885632 -0.045687 0.065 Uiso 1 1 calc R U . . .
C65 C 0.9970(3) 0.8144(2) -0.0714(2) 0.0551(13) Uani 1 1 d . . . . .
H65 H 1.010188 0.811474 -0.111240 0.066 Uiso 1 1 calc R U . . .
C66 C 0.9394(3) 0.77455(19) -0.05306(19) 0.0401(9) Uani 1 1 d . . . . .
H66 H 0.913164 0.744715 -0.080492 0.048 Uiso 1 1 calc R U . . .
C71 C 0.7766(2) 0.69098(14) -0.03843(15) 0.0226(6) Uani 1 1 d . . . . .
C72 C 0.7849(3) 0.63476(15) -0.04625(17) 0.0281(7) Uani 1 1 d . . . . .
H72 H 0.831115 0.614150 -0.014846 0.034 Uiso 1 1 calc R U . . .
C73 C 0.7264(3) 0.60800(16) -0.09964(18) 0.0338(8) Uani 1 1 d . . . . .
H73 H 0.731930 0.569318 -0.104225 0.041 Uiso 1 1 calc R U . . .
C74 C 0.6607(3) 0.63796(17) -0.14561(18) 0.0361(9) Uani 1 1 d . . . . .
H74 H 0.620918 0.619937 -0.182152 0.043 Uiso 1 1 calc R U . . .
C75 C 0.6522(3) 0.69400(18) -0.13885(19) 0.0405(9) Uani 1 1 d . . . . .
H75 H 0.607100 0.714498 -0.170955 0.049 Uiso 1 1 calc R U . . .
C76 C 0.7094(3) 0.72072(16) -0.08532(18) 0.0350(8) Uani 1 1 d . . . . .
H76 H 0.702629 0.759307 -0.080696 0.042 Uiso 1 1 calc R U . . .
C81 C 0.9018(2) 0.74523(13) 0.22596(15) 0.0220(6) Uani 1 1 d . . . . .
C82 C 1.0017(3) 0.75692(15) 0.24235(17) 0.0290(7) Uani 1 1 d . . . . .
H82 H 1.042726 0.739243 0.220736 0.035 Uiso 1 1 calc R U . . .
C83 C 1.0426(3) 0.79469(16) 0.29065(19) 0.0372(9) Uani 1 1 d . . . . .
H83 H 1.111321 0.802059 0.302383 0.045 Uiso 1 1 calc R U . . .
C84 C 0.9826(3) 0.82105(16) 0.32097(18) 0.0381(9) Uani 1 1 d . . . . .
H84 H 1.010112 0.846777 0.353620 0.046 Uiso 1 1 calc R U . . .
C85 C 0.8825(3) 0.81030(16) 0.30421(18) 0.0375(9) Uani 1 1 d . . . . .
H85 H 0.841524 0.828985 0.325120 0.045 Uiso 1 1 calc R U . . .
C86 C 0.8417(3) 0.77257(15) 0.25726(16) 0.0303(8) Uani 1 1 d . . . . .
H86 H 0.772965 0.765153 0.246178 0.036 Uiso 1 1 calc R U . . .
C91 C 0.8130(2) 0.63791(13) 0.21058(16) 0.0239(7) Uani 1 1 d . . . . .
C92 C 0.8679(3) 0.62714(18) 0.2716(2) 0.0417(10) Uani 1 1 d . . . . .
H92 H 0.923564 0.649454 0.290532 0.050 Uiso 1 1 calc R U . . .
C93 C 0.8433(4) 0.58413(18) 0.3059(2) 0.0508(12) Uani 1 1 d . . . . .
H93 H 0.881658 0.577307 0.348073 0.061 Uiso 1 1 calc R U . . .
C94 C 0.7636(4) 0.55174(16) 0.2788(2) 0.0463(11) Uani 1 1 d . . . . .
H94 H 0.745140 0.523109 0.302611 0.056 Uiso 1 1 calc R U . . .
C95 C 0.7105(4) 0.56057(18) 0.2174(2) 0.0509(12) Uani 1 1 d . . . . .
H95 H 0.656565 0.537171 0.198097 0.061 Uiso 1 1 calc R U . . .
C96 C 0.7352(3) 0.60370(17) 0.1832(2) 0.0419(10) Uani 1 1 d . . . . .
H96 H 0.698000 0.609589 0.140623 0.050 Uiso 1 1 calc R U . . .
C97 C 0.7384(2) 0.72210(14) 0.11407(16) 0.0250(7) Uani 1 1 d . . . . .
H97A H 0.695156 0.692290 0.091168 0.030 Uiso 1 1 calc R U . . .
H97B H 0.702148 0.743008 0.138975 0.030 Uiso 1 1 calc R U . . .
C98 C 0.7672(2) 0.76026(14) 0.06719(16) 0.0237(7) Uani 1 1 d . . . . .
H98A H 0.798719 0.793929 0.089169 0.028 Uiso 1 1 calc R U . . .
H98B H 0.707592 0.771353 0.033658 0.028 Uiso 1 1 calc R U . . .
C101 C 1.1410(2) 0.60521(12) 0.08861(15) 0.0179(6) Uani 1 1 d . . . . .
C102 C 1.1470(2) 0.59573(13) 0.15230(15) 0.0218(6) Uani 1 1 d . . . . .
C103 C 1.2269(2) 0.56623(15) 0.19138(16) 0.0276(7) Uani 1 1 d . . . . .
H103 H 1.231823 0.559939 0.234684 0.033 Uiso 1 1 calc R U . . .
C104 C 1.2972(2) 0.54692(14) 0.16476(16) 0.0255(7) Uani 1 1 d . . . . .
C105 C 1.2909(2) 0.55515(13) 0.10123(16) 0.0235(7) Uani 1 1 d . . . . .
C106 C 1.2139(2) 0.58413(13) 0.06226(16) 0.0224(6) Uani 1 1 d . . . . .
H106 H 1.209857 0.589793 0.018972 0.027 Uiso 1 1 calc R U . . .
C107 C 1.4311(3) 0.50735(15) 0.14542(19) 0.0321(8) Uani 1 1 d . . . . .
C108 C 1.4211(3) 0.5007(2) 0.2562(2) 0.0519(13) Uani 1 1 d . . . . .
H10A H 1.481355 0.478942 0.261485 0.078 Uiso 1 1 calc R U . . .
H10B H 1.371689 0.478435 0.268517 0.078 Uiso 1 1 calc R U . . .
H10C H 1.436094 0.533606 0.282853 0.078 Uiso 1 1 calc R U . . .
C109 C 1.3976(4) 0.5275(3) 0.0311(2) 0.0714(18) Uani 1 1 d . . . . .
H10D H 1.456569 0.504774 0.035919 0.107 Uiso 1 1 calc R U . . .
H10E H 1.410288 0.564804 0.018199 0.107 Uiso 1 1 calc R U . . .
H10F H 1.342314 0.511320 -0.001146 0.107 Uiso 1 1 calc R U . . .
C1S C 0.4788(3) 0.96879(16) 0.0868(2) 0.0398(9) Uani 1 1 d . . . . .
H1S1 H 0.526262 0.945664 0.117968 0.048 Uiso 1 1 calc R U . . .
H1S2 H 0.463322 0.949791 0.045428 0.048 Uiso 1 1 calc R U . . .
Cl1S Cl 0.37049(9) 0.97560(7) 0.11003(6) 0.0693(4) Uani 1 1 d . . . . .
Cl2S Cl 0.53287(14) 1.03214(6) 0.08061(6) 0.0765(5) Uani 1 1 d . . . . .
Cl3S Cl 1.04916(15) 0.45844(6) 0.10369(8) 0.0833(5) Uani 1 1 d . . . . .
C2SA C 0.9410(15) 0.504(2) 0.0667(13) 0.054(4) Uani 0.5 1 d D . P A 1
H2S1 H 0.965472 0.542456 0.067339 0.065 Uiso 0.5 1 calc R U P A 1
H2S2 H 0.914561 0.493344 0.021831 0.065 Uiso 0.5 1 calc R U P A 1
Cl4S Cl 0.8440(8) 0.5042(4) 0.1007(5) 0.122(4) Uani 0.5 1 d D U P A 1
C2SB C 0.9578(15) 0.499(2) 0.0815(13) 0.054(4) Uani 0.5 1 d D . P A 2
H2S3 H 0.932456 0.497828 0.034907 0.065 Uiso 0.5 1 calc R U P A 2
H2S4 H 0.980747 0.537348 0.093386 0.065 Uiso 0.5 1 calc R U P A 2
Cl5S Cl 0.8621(6) 0.4844(4) 0.1138(3) 0.087(3) Uani 0.5 1 d D U P A 2

loop_
_atom_site_aniso_label
_atom_site_aniso_U_11
_atom_site_aniso_U_22
_atom_site_aniso_U_33
_atom_site_aniso_U_23
_atom_site_aniso_U_13
_atom_site_aniso_U_12
Pd1 0.01433(10) 0.01781(11) 0.01485(11) 0.00071(8) 0.00460(8) -0.00166(8)
S1 0.0180(3) 0.0255(4) 0.0146(3) 0.0002(3) 0.0059(3) -0.0050(3)
P1 0.0183(4) 0.0199(4) 0.0152(4) -0.0008(3) 0.0049(3) -0.0024(3)
N1 0.0207(13) 0.0267(14) 0.0273(15) 0.0024(11) 0.0100(11) -0.0040(11)
O1 0.0257(13) 0.0488(17) 0.0449(16) 0.0003(13) 0.0130(12) -0.0165(12)
S2 0.0164(3) 0.0271(4) 0.0150(3) 0.0016(3) 0.0048(3) -0.0044(3)
P2 0.0180(4) 0.0189(4) 0.0149(3) 0.0000(3) 0.0063(3) -0.0041(3)
N2 0.0175(13) 0.0296(15) 0.0267(15) -0.0009(12) 0.0062(11) -0.0063(11)
C11 0.0398(19) 0.0201(15) 0.0206(16) -0.0009(12) 0.0116(14) 0.0029(14)
C12 0.052(2) 0.0262(18) 0.042(2) 0.0002(16) 0.0270(19) 0.0048(17)
C13 0.076(3) 0.035(2) 0.066(3) 0.001(2) 0.045(3) 0.013(2)
C14 0.121(5) 0.031(2) 0.049(3) -0.007(2) 0.035(3) 0.020(3)
C15 0.104(4) 0.032(2) 0.035(2) -0.0152(19) 0.008(3) -0.006(3)
C16 0.055(3) 0.0272(19) 0.0294(19) -0.0052(15) 0.0045(18) -0.0039(17)
C21 0.0192(15) 0.0249(16) 0.0211(15) 0.0027(12) 0.0063(12) 0.0013(12)
C22 0.039(2) 0.038(2) 0.0226(17) 0.0022(15) 0.0044(15) 0.0025(17)
C23 0.053(3) 0.062(3) 0.0219(19) 0.0118(18) 0.0054(18) 0.011(2)
C24 0.046(2) 0.051(3) 0.044(2) 0.029(2) 0.020(2) 0.019(2)
C25 0.040(2) 0.031(2) 0.052(3) 0.0125(18) 0.0189(19) 0.0095(17)
C26 0.0257(17) 0.0277(18) 0.0344(19) 0.0022(15) 0.0070(15) 0.0028(14)
C31 0.0208(15) 0.0230(15) 0.0147(14) 0.0019(11) 0.0062(11) -0.0019(12)
C32 0.0214(16) 0.0356(19) 0.0330(19) -0.0076(15) 0.0105(14) -0.0079(14)
C33 0.0221(17) 0.044(2) 0.047(2) -0.0084(18) 0.0169(16) -0.0004(16)
C34 0.038(2) 0.0304(19) 0.040(2) -0.0054(16) 0.0222(17) 0.0012(16)
C35 0.0338(19) 0.0290(18) 0.038(2) -0.0113(16) 0.0122(16) -0.0063(15)
C36 0.0220(16) 0.0283(17) 0.0313(18) -0.0052(14) 0.0075(14) -0.0046(13)
C41 0.0266(16) 0.0223(15) 0.0232(16) 0.0044(12) 0.0064(13) -0.0039(13)
C42 0.035(2) 0.074(3) 0.035(2) 0.024(2) 0.0172(18) 0.013(2)
C43 0.052(3) 0.085(4) 0.041(3) 0.034(3) 0.019(2) 0.009(3)
C44 0.053(3) 0.047(3) 0.042(2) 0.028(2) 0.005(2) 0.008(2)
C45 0.061(3) 0.048(3) 0.049(3) 0.022(2) 0.019(2) 0.030(2)
C46 0.052(2) 0.036(2) 0.034(2) 0.0113(17) 0.0196(18) 0.0152(18)
C47 0.0231(16) 0.0222(15) 0.0243(16) -0.0043(12) 0.0087(13) -0.0079(12)
C48 0.0196(15) 0.0306(17) 0.0217(16) -0.0017(13) 0.0055(12) -0.0085(13)
C51 0.0150(13) 0.0161(13) 0.0218(15) 0.0004(11) 0.0073(11) 0.0012(11)
C52 0.0162(14) 0.0167(14) 0.0236(15) 0.0013(11) 0.0073(12) 0.0024(11)
C53 0.0179(14) 0.0207(15) 0.0204(15) 0.0002(12) 0.0035(12) 0.0010(12)
C54 0.0165(14) 0.0194(14) 0.0255(16) -0.0004(12) 0.0057(12) 0.0004(11)
C55 0.0173(14) 0.0202(14) 0.0239(16) 0.0018(12) 0.0103(12) 0.0020(11)
C56 0.0172(14) 0.0221(15) 0.0210(15) 0.0026(12) 0.0087(12) 0.0017(12)
C57 0.0231(16) 0.0289(17) 0.0317(18) 0.0002(14) 0.0111(14) -0.0004(13)
C58 0.0227(16) 0.037(2) 0.0299(18) -0.0045(15) 0.0043(14) -0.0064(15)
C59 0.0255(17) 0.048(2) 0.0321(19) 0.0099(17) 0.0143(15) -0.0034(16)
Pd2 0.01379(10) 0.01878(11) 0.01621(11) -0.00005(8) 0.00300(8) 0.00334(8)
O2 0.0269(14) 0.0450(17) 0.0569(19) -0.0018(14) 0.0085(13) 0.0186(12)
S3 0.0181(3) 0.0254(4) 0.0183(4) 0.0055(3) 0.0070(3) 0.0065(3)
P3 0.0177(4) 0.0198(4) 0.0176(4) 0.0011(3) 0.0037(3) 0.0045(3)
N3 0.0222(14) 0.0362(17) 0.0369(17) 0.0021(13) 0.0133(13) 0.0108(12)
P4 0.0167(4) 0.0216(4) 0.0190(4) 0.0020(3) 0.0073(3) 0.0036(3)
S4 0.0258(4) 0.0407(5) 0.0156(4) 0.0029(3) 0.0063(3) 0.0169(4)
N4 0.0244(15) 0.0400(18) 0.0287(16) -0.0039(13) -0.0004(12) 0.0169(13)
C61 0.0203(15) 0.0227(15) 0.0259(16) 0.0067(13) 0.0070(13) 0.0064(12)
C62 0.0285(18) 0.0280(18) 0.046(2) -0.0046(16) 0.0130(16) -0.0015(14)
C63 0.028(2) 0.030(2) 0.085(4) 0.002(2) 0.017(2) -0.0025(16)
C64 0.026(2) 0.057(3) 0.081(4) 0.038(3) 0.018(2) 0.004(2)
C65 0.040(2) 0.088(4) 0.041(2) 0.026(3) 0.016(2) 0.000(2)
C66 0.035(2) 0.057(3) 0.029(2) 0.0062(18) 0.0102(16) -0.0016(19)
C71 0.0187(15) 0.0275(16) 0.0198(15) -0.0016(13) 0.0026(12) -0.0002(12)
C72 0.0252(17) 0.0281(17) 0.0273(18) 0.0009(14) 0.0014(14) 0.0006(14)
C73 0.0327(19) 0.0320(19) 0.034(2) -0.0067(15) 0.0047(16) -0.0040(15)
C74 0.0313(19) 0.046(2) 0.0267(19) -0.0080(16) 0.0010(15) -0.0074(17)
C75 0.036(2) 0.047(2) 0.029(2) 0.0030(17) -0.0070(16) 0.0052(18)
C76 0.0331(19) 0.0307(19) 0.032(2) 0.0018(15) -0.0052(16) 0.0054(15)
C81 0.0283(16) 0.0209(15) 0.0188(15) 0.0024(12) 0.0102(13) 0.0024(13)
C82 0.0292(17) 0.0307(18) 0.0300(18) -0.0053(14) 0.0128(15) -0.0007(14)
C83 0.039(2) 0.037(2) 0.034(2) -0.0055(16) 0.0080(17) -0.0053(17)
C84 0.057(3) 0.0262(18) 0.0282(19) -0.0058(15) 0.0077(18) 0.0032(17)
C85 0.054(3) 0.0314(19) 0.0304(19) -0.0014(15) 0.0171(18) 0.0138(18)
C86 0.0336(19) 0.0344(19) 0.0249(17) 0.0018(14) 0.0113(15) 0.0086(15)
C91 0.0248(16) 0.0206(15) 0.0304(17) 0.0035(13) 0.0147(14) 0.0019(12)
C92 0.043(2) 0.041(2) 0.038(2) 0.0134(18) 0.0058(18) -0.0071(18)
C93 0.066(3) 0.040(2) 0.045(3) 0.016(2) 0.013(2) -0.003(2)
C94 0.068(3) 0.0251(19) 0.059(3) 0.0102(18) 0.040(2) 0.0012(19)
C95 0.062(3) 0.034(2) 0.062(3) -0.001(2) 0.025(2) -0.021(2)
C96 0.051(3) 0.036(2) 0.038(2) -0.0007(17) 0.0119(19) -0.0140(19)
C97 0.0180(15) 0.0317(17) 0.0258(17) -0.0001(14) 0.0067(13) 0.0026(13)
C98 0.0226(15) 0.0251(16) 0.0236(16) 0.0020(13) 0.0069(13) 0.0066(13)
C101 0.0142(13) 0.0164(14) 0.0228(15) -0.0024(11) 0.0046(11) 0.0015(11)
C102 0.0184(15) 0.0230(15) 0.0217(15) -0.0028(12) 0.0016(12) 0.0019(12)
C103 0.0252(17) 0.0355(19) 0.0195(16) -0.0024(14) 0.0017(13) 0.0102(14)
C104 0.0196(15) 0.0291(17) 0.0236(16) -0.0037(13) -0.0006(13) 0.0079(13)
C105 0.0192(15) 0.0237(16) 0.0297(17) -0.0032(13) 0.0102(13) 0.0032(12)
C106 0.0214(15) 0.0227(15) 0.0248(16) -0.0011(12) 0.0090(13) 0.0012(12)
C107 0.0198(16) 0.0326(19) 0.041(2) -0.0056(16) 0.0048(15) 0.0061(14)
C108 0.041(2) 0.074(3) 0.032(2) 0.001(2) -0.0044(18) 0.033(2)
C109 0.057(3) 0.117(5) 0.053(3) 0.025(3) 0.037(3) 0.051(3)
C1S 0.053(3) 0.032(2) 0.042(2) -0.0029(17) 0.025(2) 0.0009(18)
Cl1S 0.0371(6) 0.1196(13) 0.0498(7) -0.0201(7) 0.0101(5) 0.0099(7)
Cl2S 0.1373(14) 0.0545(7) 0.0461(7) -0.0097(6) 0.0395(8) -0.0436(8)
Cl3S 0.1284(15) 0.0411(7) 0.0850(11) 0.0004(7) 0.0377(10) 0.0081(8)
C2SA 0.052(7) 0.053(8) 0.048(11) 0.014(9) 0.000(8) -0.017(7)
Cl4S 0.101(6) 0.114(6) 0.177(9) -0.050(5) 0.079(6) -0.049(5)
C2SB 0.052(7) 0.053(8) 0.048(11) 0.014(9) 0.000(8) -0.017(7)
Cl5S 0.053(2) 0.149(8) 0.063(2) 0.003(3) 0.0235(17) -0.030(3)

loop_
_atom_type_symbol
_atom_type_description
_atom_type_scat_dispersion_real
_atom_type_scat_dispersion_imag
_atom_type_scat_source
C C 0.0033 0.0016 'International Tables Vol C Tables 4.2.6.8 and 6.1.1.4'
H H 0.0000 0.0000 'International Tables Vol C Tables 4.2.6.8 and 6.1.1.4'
N N 0.0061 0.0033 'International Tables Vol C Tables 4.2.6.8 and 6.1.1.4'
O O 0.0106 0.0060 'International Tables Vol C Tables 4.2.6.8 and 6.1.1.4'
P P 0.1023 0.0942 'International Tables Vol C Tables 4.2.6.8 and 6.1.1.4'
S S 0.1246 0.1234 'International Tables Vol C Tables 4.2.6.8 and 6.1.1.4'
Pd Pd -0.9988 1.0072 'International Tables Vol C Tables 4.2.6.8 and 6.1.1.4'
Cl Cl 0.1484 0.1585 'International Tables Vol C Tables 4.2.6.8 and 6.1.1.4'

loop_
_geom_angle_atom_site_label_1
_geom_angle_atom_site_label_2
_geom_angle_atom_site_label_3
_geom_angle
_geom_angle_site_symmetry_1
_geom_angle_site_symmetry_3
_geom_angle_publ_flag
P1 Pd1 P2 85.27(3) . . ?
P1 Pd1 S1 89.98(3) . . ?
P2 Pd1 S1 174.34(3) . . ?
P1 Pd1 S2 178.93(3) . . ?
P2 Pd1 S2 95.70(3) . . ?
S1 Pd1 S2 89.07(3) . . ?
C51 S1 Pd1 104.34(10) . . ?
C11 P1 C21 106.52(15) . . ?
C11 P1 C48 105.77(16) . . ?
C21 P1 C48 106.29(15) . . ?
C11 P1 Pd1 114.83(12) . . ?
C21 P1 Pd1 114.64(11) . . ?
C48 P1 Pd1 108.13(11) . . ?
C57 N1 C55 110.0(3) . . ?
C57 N1 C59 124.0(3) . . ?
C55 N1 C59 126.0(3) . . ?
C52 S2 Pd1 104.00(11) . . ?
C31 P2 C41 106.18(15) . . ?
C31 P2 C47 105.33(15) . . ?
C41 P2 C47 105.12(15) . . ?
C31 P2 Pd1 112.40(10) . . ?
C41 P2 Pd1 119.72(11) . . ?
C47 P2 Pd1 107.00(11) . . ?
C57 N2 C54 109.7(3) . . ?
C57 N2 C58 123.9(3) . . ?
C54 N2 C58 126.2(3) . . ?
C12 C11 C16 119.5(3) . . ?
C12 C11 P1 119.0(3) . . ?
C16 C11 P1 121.5(3) . . ?
C13 C12 C11 120.6(4) . . ?
C13 C12 H12 119.7 . . ?
C11 C12 H12 119.7 . . ?
C14 C13 C12 119.8(5) . . ?
C14 C13 H13 120.1 . . ?
C12 C13 H13 120.1 . . ?
C13 C14 C15 120.0(4) . . ?
C13 C14 H14 120.0 . . ?
C15 C14 H14 120.0 . . ?
C14 C15 C16 120.5(5) . . ?
C14 C15 H15 119.7 . . ?
C16 C15 H15 119.7 . . ?
C11 C16 C15 119.6(4) . . ?
C11 C16 H16 120.2 . . ?
C15 C16 H16 120.2 . . ?
C26 C21 C22 119.5(3) . . ?
C26 C21 P1 117.3(3) . . ?
C22 C21 P1 123.2(3) . . ?
C23 C22 C21 120.0(4) . . ?
C23 C22 H22 120.0 . . ?
C21 C22 H22 120.0 . . ?
C24 C23 C22 120.0(4) . . ?
C24 C23 H23 120.0 . . ?
C22 C23 H23 120.0 . . ?
C25 C24 C23 120.3(4) . . ?
C25 C24 H24 119.9 . . ?
C23 C24 H24 119.9 . . ?
C24 C25 C26 120.1(4) . . ?
C24 C25 H25 120.0 . . ?
C26 C25 H25 120.0 . . ?
C25 C26 C21 120.1(4) . . ?
C25 C26 H26 119.9 . . ?
C21 C26 H26 119.9 . . ?
C36 C31 C32 118.3(3) . . ?
C36 C31 P2 118.5(2) . . ?
C32 C31 P2 123.1(3) . . ?
C33 C32 C31 120.3(3) . . ?
C33 C32 H32 119.8 . . ?
C31 C32 H32 119.8 . . ?
C32 C33 C34 120.4(3) . . ?
C32 C33 H33 119.8 . . ?
C34 C33 H33 119.8 . . ?
C35 C34 C33 119.7(3) . . ?
C35 C34 H34 120.2 . . ?
C33 C34 H34 120.2 . . ?
C36 C35 C34 120.1(3) . . ?
C36 C35 H35 120.0 . . ?
C34 C35 H35 120.0 . . ?
C35 C36 C31 121.2(3) . . ?
C35 C36 H36 119.4 . . ?
C31 C36 H36 119.4 . . ?
C42 C41 C46 118.3(3) . . ?
C42 C41 P2 122.2(3) . . ?
C46 C41 P2 119.5(3) . . ?
C41 C42 C43 120.4(4) . . ?
C41 C42 H42 119.8 . . ?
C43 C42 H42 119.8 . . ?
C44 C43 C42 120.5(4) . . ?
C44 C43 H43 119.8 . . ?
C42 C43 H43 119.8 . . ?
C43 C44 C45 120.3(4) . . ?
C43 C44 H44 119.9 . . ?
C45 C44 H44 119.9 . . ?
C44 C45 C46 119.5(4) . . ?
C44 C45 H45 120.2 . . ?
C46 C45 H45 120.2 . . ?
C45 C46 C41 120.9(4) . . ?
C45 C46 H46 119.5 . . ?
C41 C46 H46 119.5 . . ?
C48 C47 P2 108.6(2) . . ?
C48 C47 H47A 110.0 . . ?
P2 C47 H47A 110.0 . . ?
C48 C47 H47B 110.0 . . ?
P2 C47 H47B 110.0 . . ?
H47A C47 H47B 108.4 . . ?
C47 C48 P1 108.2(2) . . ?
C47 C48 H48A 110.1 . . ?
P1 C48 H48A 110.1 . . ?
C47 C48 H48B 110.1 . . ?
P1 C48 H48B 110.1 . . ?
H48A C48 H48B 108.4 . . ?
C52 C51 C56 120.5(3) . . ?
C52 C51 S1 121.8(2) . . ?
C56 C51 S1 117.7(2) . . ?
C51 C52 C53 120.5(3) . . ?
C51 C52 S2 120.7(2) . . ?
C53 C52 S2 118.8(2) . . ?
C54 C53 C52 118.1(3) . . ?
C54 C53 H53 120.9 . . ?
C52 C53 H53 120.9 . . ?
C53 C54 N2 131.8(3) . . ?
C53 C54 C55 121.3(3) . . ?
N2 C54 C55 106.9(3) . . ?
C56 C55 N1 131.7(3) . . ?
C56 C55 C54 121.4(3) . . ?
N1 C55 C54 106.9(3) . . ?
C55 C56 C51 118.1(3) . . ?
C55 C56 H56 120.9 . . ?
C51 C56 H56 120.9 . . ?
O1 C57 N1 126.4(3) . . ?
O1 C57 N2 127.1(3) . . ?
N1 C57 N2 106.5(3) . . ?
N2 C58 H58A 109.5 . . ?
N2 C58 H58B 109.5 . . ?
H58A C58 H58B 109.5 . . ?
N2 C58 H58C 109.5 . . ?
H58A C58 H58C 109.5 . . ?
H58B C58 H58C 109.5 . . ?
N1 C59 H59A 109.5 . . ?
N1 C59 H59B 109.5 . . ?
H59A C59 H59B 109.5 . . ?
N1 C59 H59C 109.5 . . ?
H59A C59 H59C 109.5 . . ?
H59B C59 H59C 109.5 . . ?
P3 Pd2 P4 85.48(3) . . ?
P3 Pd2 S4 176.41(3) . . ?
P4 Pd2 S4 92.93(3) . . ?
P3 Pd2 S3 92.25(3) . . ?
P4 Pd2 S3 177.08(3) . . ?
S4 Pd2 S3 89.44(3) . . ?
C101 S3 Pd2 103.77(11) . . ?
C71 P3 C61 106.45(15) . . ?
C71 P3 C98 105.46(15) . . ?
C61 P3 C98 105.59(15) . . ?
C71 P3 Pd2 116.71(11) . . ?
C61 P3 Pd2 113.25(10) . . ?
C98 P3 Pd2 108.55(11) . . ?
C107 N3 C105 110.0(3) . . ?
C107 N3 C109 123.7(3) . . ?
C105 N3 C109 126.3(3) . . ?
C91 P4 C81 104.27(15) . . ?
C91 P4 C97 106.59(16) . . ?
C81 P4 C97 106.16(15) . . ?
C91 P4 Pd2 117.11(11) . . ?
C81 P4 Pd2 114.59(11) . . ?
C97 P4 Pd2 107.38(11) . . ?
C102 S4 Pd2 103.73(11) . . ?
C107 N4 C104 109.7(3) . . ?
C107 N4 C108 124.0(3) . . ?
C104 N4 C108 126.2(3) . . ?
C66 C61 C62 119.4(3) . . ?
C66 C61 P3 120.7(3) . . ?
C62 C61 P3 119.5(3) . . ?
C63 C62 C61 120.0(4) . . ?
C63 C62 H62 120.0 . . ?
C61 C62 H62 120.0 . . ?
C64 C63 C62 120.4(4) . . ?
C64 C63 H63 119.8 . . ?
C62 C63 H63 119.8 . . ?
C65 C64 C63 119.8(4) . . ?
C65 C64 H64 120.1 . . ?
C63 C64 H64 120.1 . . ?
C64 C65 C66 120.3(4) . . ?
C64 C65 H65 119.9 . . ?
C66 C65 H65 119.9 . . ?
C61 C66 C65 120.1(4) . . ?
C61 C66 H66 120.0 . . ?
C65 C66 H66 120.0 . . ?
C72 C71 C76 118.9(3) . . ?
C72 C71 P3 119.7(2) . . ?
C76 C71 P3 121.4(3) . . ?
C71 C72 C73 120.9(3) . . ?
C71 C72 H72 119.6 . . ?
C73 C72 H72 119.6 . . ?
C74 C73 C72 119.6(4) . . ?
C74 C73 H73 120.2 . . ?
C72 C73 H73 120.2 . . ?
C73 C74 C75 120.2(3) . . ?
C73 C74 H74 119.9 . . ?
C75 C74 H74 119.9 . . ?
C74 C75 C76 120.4(4) . . ?
C74 C75 H75 119.8 . . ?
C76 C75 H75 119.8 . . ?
C75 C76 C71 120.1(4) . . ?
C75 C76 H76 120.0 . . ?
C71 C76 H76 120.0 . . ?
C82 C81 C86 119.2(3) . . ?
C82 C81 P4 119.7(2) . . ?
C86 C81 P4 121.0(3) . . ?
C81 C82 C83 120.4(3) . . ?
C81 C82 H82 119.8 . . ?
C83 C82 H82 119.8 . . ?
C84 C83 C82 119.7(4) . . ?
C84 C83 H83 120.2 . . ?
C82 C83 H83 120.2 . . ?
C83 C84 C85 120.4(4) . . ?
C83 C84 H84 119.8 . . ?
C85 C84 H84 119.8 . . ?
C86 C85 C84 120.4(4) . . ?
C86 C85 H85 119.8 . . ?
C84 C85 H85 119.8 . . ?
C85 C86 C81 120.0(4) . . ?
C85 C86 H86 120.0 . . ?
C81 C86 H86 120.0 . . ?
C96 C91 C92 118.4(3) . . ?
C96 C91 P4 122.1(3) . . ?
C92 C91 P4 119.3(3) . . ?
C91 C92 C93 121.1(4) . . ?
C91 C92 H92 119.5 . . ?
C93 C92 H92 119.5 . . ?
C94 C93 C92 119.7(4) . . ?
C94 C93 H93 120.1 . . ?
C92 C93 H93 120.1 . . ?
C93 C94 C95 119.9(4) . . ?
C93 C94 H94 120.0 . . ?
C95 C94 H94 120.0 . . ?
C94 C95 C96 120.2(4) . . ?
C94 C95 H95 119.9 . . ?
C96 C95 H95 119.9 . . ?
C91 C96 C95 120.6(4) . . ?
C91 C96 H96 119.7 . . ?
C95 C96 H96 119.7 . . ?
C98 C97 P4 108.4(2) . . ?
C98 C97 H97A 110.0 . . ?
P4 C97 H97A 110.0 . . ?
C98 C97 H97B 110.0 . . ?
P4 C97 H97B 110.0 . . ?
H97A C97 H97B 108.4 . . ?
C97 C98 P3 109.5(2) . . ?
C97 C98 H98A 109.8 . . ?
P3 C98 H98A 109.8 . . ?
C97 C98 H98B 109.8 . . ?
P3 C98 H98B 109.8 . . ?
H98A C98 H98B 108.2 . . ?
C102 C101 C106 120.4(3) . . ?
C102 C101 S3 121.3(2) . . ?
C106 C101 S3 118.3(2) . . ?
C101 C102 C103 120.6(3) . . ?
C101 C102 S4 121.4(2) . . ?
C103 C102 S4 118.0(3) . . ?
C104 C103 C102 117.7(3) . . ?
C104 C103 H103 121.1 . . ?
C102 C103 H103 121.1 . . ?
C103 C104 C105 122.1(3) . . ?
C103 C104 N4 130.9(3) . . ?
C105 C104 N4 107.0(3) . . ?
C106 C105 C104 121.2(3) . . ?
C106 C105 N3 132.1(3) . . ?
C104 C105 N3 106.7(3) . . ?
C105 C106 C101 117.9(3) . . ?
C105 C106 H106 121.0 . . ?
C101 C106 H106 121.0 . . ?
O2 C107 N3 126.9(4) . . ?
O2 C107 N4 126.5(4) . . ?
N3 C107 N4 106.6(3) . . ?
N4 C108 H10A 109.5 . . ?
N4 C108 H10B 109.5 . . ?
H10A C108 H10B 109.5 . . ?
N4 C108 H10C 109.5 . . ?
H10A C108 H10C 109.5 . . ?
H10B C108 H10C 109.5 . . ?
N3 C109 H10D 109.5 . . ?
N3 C109 H10E 109.5 . . ?
H10D C109 H10E 109.5 . . ?
N3 C109 H10F 109.5 . . ?
H10D C109 H10F 109.5 . . ?
H10E C109 H10F 109.5 . . ?
Cl2S C1S Cl1S 112.2(2) . . ?
Cl2S C1S H1S1 109.2 . . ?
Cl1S C1S H1S1 109.2 . . ?
Cl2S C1S H1S2 109.2 . . ?
Cl1S C1S H1S2 109.2 . . ?
H1S1 C1S H1S2 107.9 . . ?
Cl4S C2SA Cl3S 117.2(16) . . ?
Cl4S C2SA H2S1 108.0 . . ?
Cl3S C2SA H2S1 108.0 . . ?
Cl4S C2SA H2S2 108.0 . . ?
Cl3S C2SA H2S2 108.0 . . ?
H2S1 C2SA H2S2 107.2 . . ?
Cl3S C2SB Cl5S 113.8(19) . . ?
Cl3S C2SB H2S3 108.8 . . ?
Cl5S C2SB H2S3 108.8 . . ?
Cl3S C2SB H2S4 108.8 . . ?
Cl5S C2SB H2S4 108.8 . . ?
H2S3 C2SB H2S4 107.7 . . ?

loop_
_geom_bond_atom_site_label_1
_geom_bond_atom_site_label_2
_geom_bond_distance
_geom_bond_site_symmetry_2
_geom_bond_publ_flag
Pd1 P1 2.2736(8) . ?
Pd1 P2 2.2880(8) . ?
Pd1 S1 2.3005(8) . ?
Pd1 S2 2.3089(8) . ?
S1 C51 1.755(3) . ?
P1 C11 1.815(3) . ?
P1 C21 1.823(3) . ?
P1 C48 1.834(3) . ?
N1 C57 1.379(4) . ?
N1 C55 1.394(4) . ?
N1 C59 1.451(4) . ?
O1 C57 1.219(4) . ?
S2 C52 1.775(3) . ?
P2 C31 1.813(3) . ?
P2 C41 1.814(3) . ?
P2 C47 1.833(3) . ?
N2 C57 1.385(4) . ?
N2 C54 1.397(4) . ?
N2 C58 1.447(4) . ?
C11 C12 1.392(5) . ?
C11 C16 1.392(5) . ?
C12 C13 1.392(5) . ?
C12 H12 0.9500 . ?
C13 C14 1.380(8) . ?
C13 H13 0.9500 . ?
C14 C15 1.387(8) . ?
C14 H14 0.9500 . ?
C15 C16 1.394(6) . ?
C15 H15 0.9500 . ?
C16 H16 0.9500 . ?
C21 C26 1.389(5) . ?
C21 C22 1.390(5) . ?
C22 C23 1.389(5) . ?
C22 H22 0.9500 . ?
C23 C24 1.381(7) . ?
C23 H23 0.9500 . ?
C24 C25 1.376(6) . ?
C24 H24 0.9500 . ?
C25 C26 1.388(5) . ?
C25 H25 0.9500 . ?
C26 H26 0.9500 . ?
C31 C36 1.394(4) . ?
C31 C32 1.396(4) . ?
C32 C33 1.385(5) . ?
C32 H32 0.9500 . ?
C33 C34 1.386(5) . ?
C33 H33 0.9500 . ?
C34 C35 1.380(5) . ?
C34 H34 0.9500 . ?
C35 C36 1.378(5) . ?
C35 H35 0.9500 . ?
C36 H36 0.9500 . ?
C41 C42 1.385(5) . ?
C41 C46 1.392(5) . ?
C42 C43 1.391(6) . ?
C42 H42 0.9500 . ?
C43 C44 1.364(7) . ?
C43 H43 0.9500 . ?
C44 C45 1.376(6) . ?
C44 H44 0.9500 . ?
C45 C46 1.390(5) . ?
C45 H45 0.9500 . ?
C46 H46 0.9500 . ?
C47 C48 1.530(5) . ?
C47 H47A 0.9900 . ?
C47 H47B 0.9900 . ?
C48 H48A 0.9900 . ?
C48 H48B 0.9900 . ?
C51 C52 1.401(4) . ?
C51 C56 1.413(4) . ?
C52 C53 1.411(4) . ?
C53 C54 1.378(4) . ?
C53 H53 0.9500 . ?
C54 C55 1.403(4) . ?
C55 C56 1.373(4) . ?
C56 H56 0.9500 . ?
C58 H58A 0.9800 . ?
C58 H58B 0.9800 . ?
C58 H58C 0.9800 . ?
C59 H59A 0.9800 . ?
C59 H59B 0.9800 . ?
C59 H59C 0.9800 . ?
Pd2 P3 2.2628(8) . ?
Pd2 P4 2.2717(8) . ?
Pd2 S4 2.2957(8) . ?
Pd2 S3 2.3044(8) . ?
O2 C107 1.227(4) . ?
S3 C101 1.760(3) . ?
P3 C71 1.815(3) . ?
P3 C61 1.819(3) . ?
P3 C98 1.836(3) . ?
N3 C107 1.370(5) . ?
N3 C105 1.399(4) . ?
N3 C109 1.441(5) . ?
P4 C91 1.815(3) . ?
P4 C81 1.821(3) . ?
P4 C97 1.834(3) . ?
S4 C102 1.763(3) . ?
N4 C107 1.377(5) . ?
N4 C104 1.395(4) . ?
N4 C108 1.444(5) . ?
C61 C66 1.374(5) . ?
C61 C62 1.388(5) . ?
C62 C63 1.386(5) . ?
C62 H62 0.9500 . ?
C63 C64 1.373(7) . ?
C63 H63 0.9500 . ?
C64 C65 1.369(8) . ?
C64 H64 0.9500 . ?
C65 C66 1.395(6) . ?
C65 H65 0.9500 . ?
C66 H66 0.9500 . ?
C71 C72 1.385(5) . ?
C71 C76 1.393(5) . ?
C72 C73 1.395(5) . ?
C72 H72 0.9500 . ?
C73 C74 1.375(5) . ?
C73 H73 0.9500 . ?
C74 C75 1.377(6) . ?
C74 H74 0.9500 . ?
C75 C76 1.390(5) . ?
C75 H75 0.9500 . ?
C76 H76 0.9500 . ?
C81 C82 1.385(5) . ?
C81 C86 1.403(5) . ?
C82 C83 1.401(5) . ?
C82 H82 0.9500 . ?
C83 C84 1.375(6) . ?
C83 H83 0.9500 . ?
C84 C85 1.384(6) . ?
C84 H84 0.9500 . ?
C85 C86 1.382(5) . ?
C85 H85 0.9500 . ?
C86 H86 0.9500 . ?
C91 C96 1.375(5) . ?
C91 C92 1.377(5) . ?
C92 C93 1.390(6) . ?
C92 H92 0.9500 . ?
C93 C94 1.366(7) . ?
C93 H93 0.9500 . ?
C94 C95 1.369(7) . ?
C94 H94 0.9500 . ?
C95 C96 1.391(6) . ?
C95 H95 0.9500 . ?
C96 H96 0.9500 . ?
C97 C98 1.525(5) . ?
C97 H97A 0.9900 . ?
C97 H97B 0.9900 . ?
C98 H98A 0.9900 . ?
C98 H98B 0.9900 . ?
C101 C102 1.402(4) . ?
C101 C106 1.413(4) . ?
C102 C103 1.409(4) . ?
C103 C104 1.371(5) . ?
C103 H103 0.9500 . ?
C104 C105 1.392(5) . ?
C105 C106 1.376(5) . ?
C106 H106 0.9500 . ?
C108 H10A 0.9800 . ?
C108 H10B 0.9800 . ?
C108 H10C 0.9800 . ?
C109 H10D 0.9800 . ?
C109 H10E 0.9800 . ?
C109 H10F 0.9800 . ?
C1S Cl2S 1.740(4) . ?
C1S Cl1S 1.752(4) . ?
C1S H1S1 0.9900 . ?
C1S H1S2 0.9900 . ?
Cl3S C2SB 1.59(3) . ?
Cl3S C2SA 1.88(3) . ?
C2SA Cl4S 1.736(13) . ?
C2SA H2S1 0.9900 . ?
C2SA H2S2 0.9900 . ?
C2SB Cl5S 1.734(13) . ?
C2SB H2S3 0.9900 . ?
C2SB H2S4 0.9900 . ?
